data_2004569
loop_
_publ_author_name
'Zhang, C.'
'Xu, D.'
'Xu, Y.'
'Huang, X.'

_publ_section_title
;
 The Polymeric Cadmium Complex
 Poly[\m-(nicotinato-<i>O</i>,<i>O</i>':<i>N</i>)-\m-bromo-monoaquacadmium]
;
_journal_issue 3
_journal_name_full 'Acta Crystallographica Section C'
_journal_page_first 591
_journal_page_last 593
_journal_paper_doi 10.1107/S0108270195011917
_journal_volume 52
_journal_year 1996
_chemical_formula_iupac '[Cd Br (C6 H4 N1 O2) (H2 O)]'
_chemical_formula_moiety 'C6 H6 Br1 Cd1 N1 O3'
_chemical_formula_sum 'C6 H6 Br Cd N O3'
_chemical_formula_weight 332.43
_space_group_IT_number 2
_symmetry_cell_setting triclinic
_symmetry_space_group_name_Hall '-P 1'
_symmetry_space_group_name_H-M 'P -1'
_atom_type_scat_source IntTabIV
_cell_angle_alpha 106.81(2)
_cell_angle_beta 89.00(3)
_cell_angle_gamma 114.740(10)
_cell_formula_units_Z 2
_cell_length_a 7.0460(10)
_cell_length_b 7.9939(9)
_cell_length_c 9.100(3)
_cell_measurement_reflns_used 25
_cell_measurement_temperature 296
_cell_measurement_theta_max 14.9
_cell_measurement_theta_min 10.2
_cell_volume 442.45(18)
_computing_cell_refinement 'CAD-4 Software'
_computing_data_collection 'CAD-4 Software (Enraf-Nonius, 1989)'
_computing_data_reduction 'TEXSAN (Molecular Structure Corporation, 1989)'
_computing_molecular_graphics 'ORTEPII (Johnson, 1976)'
_computing_structure_refinement TEXSAN
_computing_structure_solution TEXSAN
_diffrn_measurement_device 'Enraf-Nonius CAD-4'
_diffrn_measurement_method \w/2\q
_diffrn_radiation_type MoK\a
_diffrn_radiation_wavelength 0.71073
_diffrn_reflns_av_R_equivalents 0.024
_diffrn_reflns_limit_h_max 9
_diffrn_reflns_limit_h_min 0
_diffrn_reflns_limit_k_max 9
_diffrn_reflns_limit_k_min -10
_diffrn_reflns_limit_l_max 11
_diffrn_reflns_limit_l_min -12
_diffrn_reflns_number 2300
_diffrn_reflns_theta_max 28
_diffrn_standards_decay_% 0.5
_diffrn_standards_interval_count 300
_diffrn_standards_number 3
_exptl_absorpt_coefficient_mu 6.899
_exptl_absorpt_correction_T_max 1.0000
_exptl_absorpt_correction_T_min 0.5847
_exptl_absorpt_correction_type 'empirical via \y scans (TEXSAN; Molecular Structure Corporation, 1989)'
_exptl_crystal_colour colourless
_exptl_crystal_density_diffrn 2.50
_exptl_crystal_description prism
_exptl_crystal_size_max 0.20
_exptl_crystal_size_mid 0.15
_exptl_crystal_size_min 0.13
_refine_diff_density_max 0.64
_refine_diff_density_min -0.84
_refine_ls_extinction_method none
_refine_ls_goodness_of_fit_obs 1.13
_refine_ls_hydrogen_treatment noref
_refine_ls_number_parameters 109
_refine_ls_number_reflns 1848
_refine_ls_R_factor_obs 0.027
_refine_ls_shift/esd_max 0.001
_refine_ls_structure_factor_coef F
_refine_ls_weighting_scheme sigma
_refine_ls_wR_factor_obs 0.038
_reflns_number_observed 1848
_reflns_number_total 2129
_reflns_observed_criterion I>3\s(I)
_cod_data_source_file as1203.cif
_cod_data_source_block 1
_cod_original_cell_volume 442.4(3)
_cod_original_formula_sum 'C6 H6 Br1 Cd1 N1 O3'
_cod_database_code 2004569

loop_
_symmetry_equiv_pos_as_xyz
+x,+y,+z
-x,-y,-z

loop_
_atom_site_label
_atom_site_fract_x
_atom_site_fract_y
_atom_site_fract_z
_atom_site_U_iso_or_equiv
Cd .80074(5) .89320(4) .13465(3) .03160(10)
Br .76390(7) .91792(6) -0.14873(5) .0369(2)
O1 .8057(6) .7802(4) .3451(5) .0440(10)
O2 .7892(5) .5908(4) .1114(3) .0390(10)
O3 .4288(5) .7439(5) .1251(4) .0380(10)
N .7822(5) .1636(4) .2910(4) .0290(10)
C1 .8025(6) .3089(5) .2368(4) .028(2)
C2 .7771(6) .4703(5) .3245(4) .0280(10)
C3 .7311(6) .4817(6) .4748(5) .031(2)
C4 .7092(7) .3327(6) .5306(5) .036(2)
C5 .7358(7) .1760(6) .4357(5) .034(2)
C6 .7929(6) .6237(5) .2572(5) .031(2)
H1 .840 .290 .135 .06
H3 .725 .590 .540 .06
H4 .685 .325 .630 .06
H5 .720 .075 .475 .06
H31 .375 .830 .125 .06
H32 .340 .620 .070 .06

loop_
_geom_angle_atom_site_label_1
_geom_angle_atom_site_label_2
_geom_angle_atom_site_label_3
_geom_angle_site_symmetry_1
_geom_angle_site_symmetry_2
_geom_angle_site_symmetry_3
_geom_angle
_geom_angle_publ_flag
Br Cd Br . . 2_775 89.52(3) yes
Br Cd O1 . . . 163.95(7) yes
Br Cd O2 . . . 108.29(7) yes
Br Cd O3 . . . 90.10(9) yes
Br Cd N . . 1_565 103.66(8) yes
Br Cd O1 2_775 . . 95.00(10) yes
Br Cd O2 2_775 . . 95.32(8) yes
Br Cd O3 2_775 . . 177.80(10) yes
Br Cd N 2_775 . 1_565 92.47(9) yes
O1 Cd O2 . . . 56.00(10) yes
O1 Cd O3 . . . 85.90(10) yes
O1 Cd N . . 1_565 91.50(10) yes
O2 Cd O3 . . . 86.90(10) yes
O2 Cd N . . 1_565 147.10(10) yes
O3 Cd N . . 1_565 85.50(10) yes
Cd Br Cd . . 2_775 90.48(3) yes
Cd O1 C6 . . . 91.2(3) yes
Cd O2 C6 . . . 91.1(2) yes
Cd N C1 . 1_565 1_565 120.7(3) yes
Cd N C5 . 1_565 1_565 120.8(3) yes
C1 N C5 . . . 118.2(3) yes
N C1 C2 . . . 122.8(4) yes
C1 C2 C3 . . . 118.2(3) yes
C1 C2 C6 . . . 120.7(4) yes
C3 C2 C6 . . . 121.1(3) yes
C2 C3 C4 . . . 119.2(4) yes
C3 C4 C5 . . . 119.2(4) yes
N C5 C4 . . . 122.4(4) yes
O1 C6 O2 . . . 121.7(4) yes
O1 C6 C2 . . . 118.7(4) yes
O2 C6 C2 . . . 119.6(3) yes
N C1 H1 . . . 112.4 no
C2 C3 H3 . . . 121.4 no
C3 C4 H4 . . . 127.8 no
N C5 H5 . . . 119.3 no
H31 O3 H32 . . . 112.5 no
C2 C1 H1 . . . 124.8 no
C4 C3 H3 . . . 119.2 no
C5 C4 H4 . . . 112.9 no
C4 C5 H5 . . . 118.4 no
O2 H32 O3 2_665 . . 155.1 no

loop_
_geom_bond_atom_site_label_1
_geom_bond_atom_site_label_2
_geom_bond_site_symmetry_1
_geom_bond_site_symmetry_2
_geom_bond_distance
_geom_bond_publ_flag
Cd Br . . 2.6678(9) yes
Cd Br . 2_775 2.7804(8) yes
Cd O1 . . 2.348(3) yes
Cd O2 . . 2.331(3) yes
Cd O3 . . 2.373(3) yes
Cd N . 1_565 2.272(3) yes
O1 C6 . . 1.242(5) yes
O2 C6 . . 1.274(5) yes
N C1 . . 1.343(5) yes
N C5 . . 1.337(5) yes
C1 C2 . . 1.388(5) yes
C2 C3 . . 1.386(6) yes
C2 C6 . . 1.486(5) yes
C3 C4 . . 1.376(6) yes
C4 C5 . . 1.384(6) yes
O3 O2 . 2_665 2.738(5) yes
C1 H1 . . 0.946 no
C4 H4 . . 0.932 no
O3 H31 . . 0.914 no
O2 H32 2_665 . 1.885 no
C3 H3 . . 0.915 no
C5 H5 . . 0.939 no
O3 H32 . . 0.910 no
